data_4116654
loop_
_publ_author_name
'J\"urgen F. K. M\"uller'
'Markus Neuburger'
'Hans-Peter Weber'

_publ_contact_author
;
        M\"uller,  J\"urgen F. K.
        Labor f\"ur Kristallographie
        Institut f\"ur Anorganische Chemie der Universit\"at Basel
        Spitalstrasse 51
        4056 Basel
        Schweiz
;
_publ_contact_author_email muellerju@ubaclu.unibas.ch
_publ_contact_author_fax '+41/61/267 10 18'
_publ_contact_author_phone '+41/61/267 10 26'
_publ_section_title
;
 Structure Determination of a Lithiated Titanium-Sulfone
;
_journal_name_full 'Journal of the American Chemical Society'
_journal_page_first 12212
_journal_page_last 12213
_journal_paper_doi 10.1021/ja993048p
_journal_volume 121
_journal_year 1999
_chemical_compound_source
;
?
;
_chemical_formula_moiety ' 4(C19 H35 Ti O5 S Si Li) * Cl2 Li2 * 3(C6 H14) '
_chemical_formula_sum 'C94 H182 Cl2 Li6 O20 S4 Si4 Ti4'
_chemical_formula_weight 2177.22
_chemical_name_systematic
;
 ?
;
_space_group_IT_number 2
_symmetry_cell_setting triclinic
_symmetry_space_group_name_Hall '-P 1'
_symmetry_space_group_name_H-M 'P -1'
_audit_creation_date 99-08-03
_audit_creation_method CRYSTALS
_cell_angle_alpha 107.73(4)
_cell_angle_beta 101.23(5)
_cell_angle_gamma 101.55(6)
_cell_formula_units_Z 2
_cell_length_a 15.53(2)
_cell_length_b 18.45(1)
_cell_length_c 24.71(1)
_cell_measurement_reflns_used 25
_cell_measurement_temperature 193
_cell_measurement_theta_max 21
_cell_measurement_theta_min 16
_cell_volume 6354(10)
_diffrn_ambient_temperature 193
_diffrn_measurement_method 2\q/\w
_diffrn_radiation_type 'Cu K\a'
_diffrn_radiation_wavelength 1.54180
_diffrn_reflns_av_R_equivalents 0.06
_diffrn_reflns_limit_h_max 15
_diffrn_reflns_limit_h_min 0
_diffrn_reflns_limit_k_max 17
_diffrn_reflns_limit_k_min -18
_diffrn_reflns_limit_l_max 24
_diffrn_reflns_limit_l_min -24
_diffrn_reflns_number 10451
_diffrn_reflns_theta_max 74.33
_diffrn_reflns_theta_min 2.99
_diffrn_standards_decay_% 11.94
_diffrn_standards_interval_time 120
_diffrn_standards_number 3
_exptl_absorpt_coefficient_mu 3.88
_exptl_absorpt_correction_T_max 1.00
_exptl_absorpt_correction_T_min 0.28
_exptl_absorpt_correction_type DIFABS
_exptl_absorpt_process_details 'refined from delta-F'
_exptl_crystal_colour ' yellow '
_exptl_crystal_density_diffrn 1.14
_exptl_crystal_description ' plate '
_exptl_crystal_F_000 2332
_exptl_crystal_size_max 0.60
_exptl_crystal_size_mid 0.40
_exptl_crystal_size_min 0.10
_refine_diff_density_max 0.91
_refine_diff_density_min -1.04
_refine_ls_extinction_method none
_refine_ls_goodness_of_fit_obs 1.0586
_refine_ls_number_parameters 1207
_refine_ls_number_reflns 6055
_refine_ls_R_factor_obs 0.1082
_refine_ls_shift/esd_max 0.334787
_refine_ls_structure_factor_coef F
_refine_ls_wR_factor_obs 0.1259
_reflns_limit_h_max 14
_reflns_limit_h_min -15
_reflns_limit_k_max 17
_reflns_limit_k_min -18
_reflns_limit_l_max 24
_reflns_limit_l_min 0
_reflns_number_observed 6055
_reflns_number_total 10007
_reflns_observed_criterion >3.00\s(I)
_cod_data_source_file ja993048p.cif
_cod_data_source_block Cpd3
_cod_depositor_comments
;
The following automatic conversions were performed:

'_symmetry_cell_setting' value 'triclinic ' changed to 'triclinic'
according to the built-in table from CIF Core dictionary named
'cif_core.dic' version 2.4.1 from 2010-06-29.

Automatic conversion script
Id: cif_fix_values 1715 2011-07-08 13:25:40Z adriana 
;
_cod_original_cell_volume 6352(8)
_cod_original_sg_symbol_H-M 'P -1 '
_cod_original_formula_sum ' C94 H182 Li6 Cl2 Ti4 O20 S4 Si4 '
_cod_database_code 4116654

loop_
_symmetry_equiv_pos_as_xyz
x,y,z
-x,-y,-z

loop_
_atom_site_aniso_label
_atom_site_aniso_U_11
_atom_site_aniso_U_22
_atom_site_aniso_U_33
_atom_site_aniso_U_23
_atom_site_aniso_U_13
_atom_site_aniso_U_12
LI1 0.053(4) 0.054(4) 0.041(4) 0.024(4) 0.014(4) 0.022(4)
CL1 0.047(2) 0.052(2) 0.044(2) 0.019(2) 0.011(2) 0.022(2)
LI2 0.047(4) 0.048(4) 0.041(4) 0.011(4) 0.008(4) 0.016(4)
CL2 0.050(2) 0.047(2) 0.041(2) 0.020(2) 0.010(2) 0.018(2)
TI1 0.047(2) 0.043(2) 0.043(2) 0.028(1) 0.022(1) 0.023(2)
O1 0.056(4) 0.059(4) 0.035(3) 0.032(3) 0.022(3) 0.026(3)
C1 0.082(5) 0.078(5) 0.047(4) 0.032(4) 0.015(4) 0.030(4)
C2 0.089(6) 0.090(6) 0.052(6) 0.027(5) 0.019(5) 0.033(6)
C3 0.096(6) 0.090(6) 0.065(6) 0.033(5) -0.001(6) 0.021(6)
O2 0.061(4) 0.053(4) 0.067(4) 0.042(4) 0.024(4) 0.036(3)
C4 0.083(5) 0.069(5) 0.100(5) 0.036(5) 0.014(5) 0.040(4)
C5 0.090(6) 0.083(6) 0.106(6) 0.037(6) 0.008(6) 0.038(6)
C6 0.099(6) 0.074(6) 0.118(6) 0.029(6) 0.007(6) 0.033(5)
O3 0.074(5) 0.065(4) 0.074(4) 0.024(4) 0.026(4) 0.005(4)
C7 0.107(5) 0.095(5) 0.107(5) 0.029(5) 0.016(5) -0.022(5)
C8 0.116(7) 0.102(6) 0.112(6) 0.030(6) 0.023(6) -0.027(6)
C9 0.114(6) 0.104(6) 0.122(6) 0.034(6) 0.009(6) -0.019(6)
S1 0.030(2) 0.039(2) 0.033(2) 0.018(2) 0.014(2) 0.012(2)
O4 0.036(4) 0.049(4) 0.028(4) 0.017(3) 0.016(3) 0.014(3)
O5 0.038(4) 0.046(4) 0.036(4) 0.022(3) 0.013(3) 0.013(4)
C10 0.035(4) 0.042(4) 0.042(4) 0.023(3) 0.019(3) 0.021(3)
C11 0.034(4) 0.037(4) 0.035(4) 0.017(4) 0.009(4) 0.008(4)
C12 0.042(5) 0.039(5) 0.041(4) 0.023(4) -0.000(4) 0.002(4)
C13 0.049(5) 0.045(5) 0.040(5) 0.024(4) -0.001(4) -0.005(5)
C14 0.043(5) 0.050(5) 0.036(5) 0.012(4) 0.002(4) -0.004(5)
C15 0.040(5) 0.044(5) 0.041(5) 0.006(4) 0.010(4) 0.000(5)
C16 0.035(5) 0.041(4) 0.039(4) 0.013(4) 0.013(4) 0.006(4)
SI1 0.036(3) 0.058(3) 0.052(2) 0.019(2) 0.022(2) 0.020(2)
C17 0.039(5) 0.063(6) 0.065(5) 0.021(5) 0.016(5) 0.020(5)
C18 0.052(6) 0.066(5) 0.058(5) 0.010(5) 0.020(5) 0.018(5)
C19 0.041(5) 0.069(6) 0.059(5) 0.022(4) 0.022(5) 0.015(5)
LI20 0.042(4) 0.053(4) 0.034(4) 0.022(4) 0.019(4) 0.020(4)
TI21 0.053(2) 0.070(2) 0.034(1) 0.032(1) 0.027(1) 0.035(2)
O21 0.055(4) 0.072(4) 0.035(3) 0.025(3) 0.026(3) 0.039(3)
C21 0.066(5) 0.082(5) 0.045(4) 0.021(4) 0.029(4) 0.047(4)
C22 0.072(6) 0.082(6) 0.052(5) 0.024(5) 0.023(5) 0.043(5)
C23 0.084(6) 0.088(6) 0.053(5) 0.011(5) 0.027(5) 0.050(5)
O22 0.055(4) 0.102(5) 0.036(4) 0.037(4) 0.030(3) 0.035(4)
C24 0.065(5) 0.129(5) 0.056(4) 0.041(4) 0.034(4) 0.027(5)
C25 0.078(6) 0.143(7) 0.069(5) 0.032(6) 0.027(6) 0.022(6)
C26 0.065(6) 0.138(6) 0.067(6) 0.040(6) 0.031(5) 0.028(6)
O23 0.071(4) 0.064(4) 0.040(3) 0.025(3) 0.018(3) 0.030(4)
C27 0.105(5) 0.080(5) 0.047(4) 0.017(4) -0.004(5) 0.025(4)
C28 0.120(6) 0.087(6) 0.056(6) 0.018(6) -0.017(6) 0.027(5)
C29 0.118(6) 0.086(6) 0.063(6) 0.010(6) -0.013(6) 0.011(6)
S21 0.041(2) 0.050(2) 0.036(2) 0.027(2) 0.021(2) 0.019(2)
O24 0.041(4) 0.048(3) 0.036(3) 0.033(3) 0.020(3) 0.018(3)
O25 0.032(4) 0.063(4) 0.037(4) 0.018(3) 0.018(3) 0.022(3)
C30 0.051(4) 0.064(4) 0.037(4) 0.032(3) 0.026(3) 0.027(4)
C31 0.037(4) 0.047(4) 0.040(4) 0.023(4) 0.018(4) 0.016(4)
C32 0.039(5) 0.056(5) 0.047(4) 0.022(4) 0.022(4) 0.014(4)
C33 0.041(5) 0.058(5) 0.047(4) 0.025(4) 0.018(4) 0.010(5)
C34 0.041(5) 0.056(5) 0.047(5) 0.021(4) 0.018(4) 0.005(5)
C35 0.037(5) 0.051(5) 0.048(4) 0.021(4) 0.025(4) 0.006(5)
C36 0.033(5) 0.046(5) 0.047(4) 0.024(4) 0.024(4) 0.011(4)
SI21 0.063(3) 0.067(3) 0.056(2) 0.041(2) 0.028(2) 0.022(2)
C37 0.074(6) 0.072(6) 0.061(5) 0.039(5) 0.022(5) 0.018(5)
C38 0.073(6) 0.070(6) 0.069(5) 0.029(5) 0.028(5) 0.024(5)
C39 0.069(5) 0.072(6) 0.066(5) 0.035(5) 0.026(5) 0.012(5)
LI40 0.048(4) 0.052(4) 0.033(4) 0.027(4) 0.015(4) 0.020(4)
TI41 0.043(2) 0.034(2) 0.044(2) 0.018(1) 0.002(1) 0.013(2)
O41 0.044(4) 0.039(4) 0.047(4) 0.006(3) 0.000(3) 0.016(3)
C41 0.050(5) 0.048(4) 0.061(5) -0.008(4) -0.001(4) 0.015(4)
C42 0.056(5) 0.056(6) 0.070(6) -0.009(6) -0.006(6) 0.004(6)
C43 0.054(6) 0.054(6) 0.064(6) -0.016(5) 0.004(5) 0.007(5)
O42 0.060(4) 0.042(4) 0.078(4) 0.016(4) -0.008(4) 0.028(4)
C44 0.091(5) 0.065(5) 0.115(5) 0.013(5) -0.020(5) 0.041(4)
C45 0.107(6) 0.079(6) 0.135(6) -0.004(6) -0.017(6) 0.030(6)
C46 0.115(6) 0.085(6) 0.125(6) 0.021(6) -0.014(6) 0.030(6)
O43 0.075(5) 0.048(4) 0.056(4) 0.030(4) 0.006(4) 0.003(4)
C47 0.097(5) 0.071(5) 0.086(5) 0.030(4) 0.023(4) -0.007(5)
C48 0.104(6) 0.077(6) 0.104(6) 0.023(6) 0.021(6) -0.005(6)
C49 0.105(6) 0.085(6) 0.094(6) 0.025(6) 0.029(6) -0.009(6)
S41 0.036(2) 0.039(2) 0.028(2) 0.015(2) 0.007(2) 0.010(2)
O44 0.028(4) 0.050(4) 0.026(3) 0.018(3) 0.008(3) 0.013(3)
O45 0.045(4) 0.040(4) 0.030(4) 0.022(3) 0.012(3) 0.009(4)
C50 0.040(4) 0.036(4) 0.041(4) 0.025(4) 0.015(4) 0.014(3)
C51 0.043(4) 0.034(4) 0.029(4) 0.016(3) 0.005(4) 0.005(4)
C52 0.054(5) 0.035(4) 0.035(4) 0.017(4) 0.013(4) 0.010(4)
C53 0.056(5) 0.035(5) 0.042(4) 0.015(4) 0.017(4) 0.008(5)
C54 0.049(5) 0.041(5) 0.040(4) 0.015(4) 0.013(4) 0.007(5)
C55 0.043(5) 0.040(4) 0.034(4) 0.017(4) 0.010(4) 0.000(5)
C56 0.048(5) 0.033(5) 0.034(4) 0.016(4) 0.006(4) 0.001(4)
SI41 0.038(3) 0.058(3) 0.054(2) 0.022(2) 0.017(2) 0.016(2)
C57 0.038(5) 0.064(6) 0.068(5) 0.020(5) 0.015(5) 0.020(5)
C58 0.050(6) 0.075(6) 0.058(5) 0.025(5) 0.007(5) 0.002(5)
C59 0.040(6) 0.062(5) 0.070(6) 0.021(5) 0.023(5) 0.009(5)
LI60 0.038(4) 0.047(4) 0.038(4) 0.017(3) 0.010(4) 0.018(4)
TI61 0.041(2) 0.044(2) 0.044(2) 0.005(1) -0.000(1) 0.019(2)
O61 0.045(4) 0.051(4) 0.048(4) 0.007(3) 0.000(3) 0.029(3)
C61 0.057(5) 0.069(5) 0.078(5) 0.006(4) -0.004(4) 0.034(4)
C62 0.071(6) 0.077(6) 0.095(6) 0.013(5) -0.012(6) 0.027(6)
C63 0.062(6) 0.090(6) 0.089(6) -0.006(6) -0.000(5) 0.030(6)
O62 0.049(4) 0.051(4) 0.065(4) -0.007(4) -0.001(4) 0.016(4)
C64 0.053(5) 0.066(5) 0.089(5) -0.021(5) -0.017(5) 0.011(4)
C65 0.055(6) 0.078(6) 0.093(6) -0.028(6) -0.022(6) 0.011(6)
C66 0.053(6) 0.071(6) 0.096(6) -0.028(6) -0.019(6) 0.011(5)
O63 0.046(4) 0.046(4) 0.041(3) 0.005(3) 0.000(3) 0.018(3)
C67 0.058(5) 0.066(5) 0.046(4) -0.001(4) 0.000(4) 0.015(4)
C68 0.065(6) 0.066(5) 0.056(6) -0.009(5) 0.001(6) 0.015(6)
C69 0.073(6) 0.083(6) 0.049(6) -0.002(5) 0.006(5) 0.007(6)
S61 0.042(2) 0.046(2) 0.038(2) 0.015(2) 0.009(2) 0.020(2)
O64 0.039(4) 0.040(4) 0.037(3) 0.013(3) 0.005(3) 0.018(3)
O65 0.036(4) 0.055(4) 0.044(4) 0.013(4) 0.013(3) 0.024(3)
C70 0.044(4) 0.047(4) 0.050(4) 0.012(3) 0.003(4) 0.020(4)
C71 0.043(4) 0.052(4) 0.036(4) 0.019(4) 0.011(4) 0.017(4)
C72 0.044(5) 0.055(5) 0.033(4) 0.019(4) 0.011(4) 0.018(4)
C73 0.047(5) 0.064(5) 0.039(4) 0.008(4) 0.015(4) 0.015(5)
C74 0.054(5) 0.060(5) 0.037(5) 0.012(4) 0.011(4) 0.014(5)
C75 0.053(5) 0.058(5) 0.042(4) 0.018(4) 0.008(4) 0.014(5)
C76 0.049(5) 0.057(5) 0.041(4) 0.018(4) 0.007(4) 0.019(5)
SI61 0.051(3) 0.048(3) 0.073(3) 0.018(2) 0.008(2) 0.015(2)
C77 0.065(6) 0.050(5) 0.082(6) 0.011(5) 0.005(5) 0.005(5)
C78 0.057(6) 0.053(6) 0.075(5) 0.029(5) 0.008(5) 0.005(5)
C79 0.060(5) 0.062(6) 0.085(6) 0.025(5) 0.018(5) 0.010(5)
LI80 0.042(4) 0.046(4) 0.042(4) 0.018(4) 0.006(4) 0.022(4)
C81 0.238(7) 0.204(7) 0.232(7) 0.073(6) 0.035(7) 0.026(7)
C82 0.237(6) 0.206(6) 0.231(6) 0.073(6) 0.036(6) 0.026(6)
C83 0.236(6) 0.208(6) 0.233(6) 0.074(6) 0.039(6) 0.025(6)
C84 0.237(6) 0.207(6) 0.235(6) 0.078(6) 0.042(6) 0.027(6)
C85 0.236(6) 0.210(6) 0.237(6) 0.083(6) 0.045(6) 0.026(6)
C86 0.237(7) 0.211(7) 0.239(7) 0.084(7) 0.049(7) 0.026(7)
C91 0.271(7) 0.254(7) 0.290(7) 0.044(7) 0.064(7) 0.074(7)
C92 0.270(6) 0.253(6) 0.291(6) 0.046(6) 0.064(6) 0.072(6)
C93 0.270(6) 0.255(6) 0.291(6) 0.046(6) 0.064(6) 0.074(6)
C94 0.270(6) 0.258(6) 0.292(6) 0.045(6) 0.067(6) 0.076(6)
C95 0.268(6) 0.259(6) 0.291(6) 0.048(6) 0.067(6) 0.078(6)
C96 0.268(7) 0.258(7) 0.292(7) 0.051(7) 0.065(7) 0.081(7)
C101 0.287(7) 0.240(7) 0.301(7) 0.054(7) 0.034(7) 0.094(7)
C102 0.288(6) 0.242(6) 0.302(6) 0.053(6) 0.034(6) 0.091(6)
C103 0.288(6) 0.242(6) 0.303(6) 0.051(6) 0.034(6) 0.086(6)
C104 0.286(6) 0.243(6) 0.300(6) 0.050(6) 0.038(6) 0.085(6)
C105 0.288(6) 0.248(6) 0.301(6) 0.048(6) 0.042(6) 0.079(6)
C106 0.288(7) 0.249(7) 0.300(7) 0.049(7) 0.043(7) 0.076(7)

loop_
_atom_site_label
_atom_site_fract_x
_atom_site_fract_y
_atom_site_fract_z
_atom_site_U_iso_or_equiv
_atom_site_occupancy
_atom_site_thermal_displace_type
LI1 0.1463(6) -0.1882(6) 0.1282(5) 0.0463 1.0000 Uani
CL1 0.0033(3) -0.1717(2) 0.1419(2) 0.0459 1.0000 Uani
LI2 0.0033(6) -0.2986(5) 0.1478(5) 0.0467 1.0000 Uani
CL2 0.1587(3) -0.2982(2) 0.1577(2) 0.0445 1.0000 Uani
TI1 -0.0288(2) 0.0940(2) 0.2460(1) 0.0382 1.0000 Uani
O1 -0.0152(7) 0.0366(6) 0.1741(3) 0.0433 1.0000 Uani
C1 -0.0437(9) 0.0440(9) 0.1178(5) 0.0658 1.0000 Uani
C2 0.027(1) 0.034(1) 0.0864(7) 0.0755 1.0000 Uani
C3 -0.132(1) -0.014(1) 0.0846(7) 0.0868 1.0000 Uani
O2 -0.1179(7) 0.1379(6) 0.2245(4) 0.0512 1.0000 Uani
C4 -0.1681(9) 0.1936(8) 0.2242(6) 0.0811 1.0000 Uani
C5 -0.220(1) 0.176(1) 0.1638(7) 0.0926 1.0000 Uani
C6 -0.106(1) 0.2731(8) 0.250(1) 0.1000 1.0000 Uani
O3 0.0711(6) 0.1780(6) 0.2895(5) 0.0730 1.0000 Uani
C7 0.136(1) 0.2485(8) 0.2965(7) 0.1143 1.0000 Uani
C8 0.141(2) 0.250(1) 0.2383(9) 0.1220 1.0000 Uani
C9 0.222(1) 0.257(1) 0.338(1) 0.1261 1.0000 Uani
S1 -0.0118(3) -0.0095(2) 0.3031(1) 0.0316 1.0000 Uani
O4 0.0499(6) 0.0111(6) 0.2674(3) 0.0356 1.0000 Uani
O5 -0.0446(6) -0.0959(4) 0.2892(3) 0.0376 1.0000 Uani
C10 -0.0877(8) 0.0403(8) 0.2961(6) 0.0349 1.0000 Uani
C11 0.0631(5) 0.0247(6) 0.3762(3) 0.0348 1.0000 Uani
C12 0.0861(7) -0.0280(8) 0.4015(5) 0.0419 1.0000 Uani
C13 0.1449(6) -0.0001(8) 0.4573(5) 0.0477 1.0000 Uani
C14 0.1802(7) 0.0800(7) 0.4879(6) 0.0479 1.0000 Uani
C15 0.1580(7) 0.1330(8) 0.4627(5) 0.0455 1.0000 Uani
C16 0.0994(6) 0.1049(7) 0.4068(5) 0.0392 1.0000 Uani
SI1 -0.1725(3) 0.0519(3) 0.3362(2) 0.0464 1.0000 Uani
C17 -0.2887(7) 0.025(1) 0.2846(6) 0.0552 1.0000 Uani
C18 -0.145(1) 0.1567(6) 0.3862(7) 0.0607 1.0000 Uani
C19 -0.176(1) -0.0093(9) 0.3834(7) 0.0555 1.0000 Uani
LI20 0.0660(6) -0.0303(5) 0.1902(5) 0.0391 1.0000 Uani
TI21 0.3281(2) -0.1236(2) 0.1173(1) 0.0442 1.0000 Uani
O21 0.3747(7) -0.1815(6) 0.1588(3) 0.0473 1.0000 Uani
C21 0.4245(9) -0.2388(8) 0.1429(4) 0.0582 1.0000 Uani
C22 0.438(1) -0.276(1) 0.1875(7) 0.0648 1.0000 Uani
C23 0.374(1) -0.299(1) 0.0849(6) 0.0731 1.0000 Uani
O22 0.3969(6) -0.1157(7) 0.0675(4) 0.0566 1.0000 Uani
C24 0.4622(8) -0.099(1) 0.0364(5) 0.0786 1.0000 Uani
C25 0.421(1) -0.144(1) -0.0263(6) 0.0983 1.0000 Uani
C26 0.551(1) -0.105(1) 0.0642(8) 0.0873 1.0000 Uani
O23 0.2100(5) -0.1768(6) 0.0713(3) 0.0550 1.0000 Uani
C27 0.182(1) -0.1933(8) 0.0093(4) 0.0828 1.0000 Uani
C28 0.125(2) -0.143(1) -0.0033(7) 0.0961 1.0000 Uani
C29 0.146(2) -0.278(1) -0.0223(7) 0.1014 1.0000 Uani
S21 0.2754(3) -0.0217(2) 0.2026(1) 0.0371 1.0000 Uani
O24 0.2507(6) -0.1088(4) 0.1902(4) 0.0351 1.0000 Uani
O25 0.1915(5) 0.0050(6) 0.1977(4) 0.0413 1.0000 Uani
C30 0.3400(9) -0.0071(4) 0.1598(5) 0.0433 1.0000 Uani
C31 0.3355(7) 0.0218(5) 0.2793(3) 0.0379 1.0000 Uani
C32 0.4277(7) 0.0282(5) 0.2950(5) 0.0454 1.0000 Uani
C33 0.4766(9) 0.0666(5) 0.3534(5) 0.0469 1.0000 Uani
C34 0.4320(8) 0.0961(6) 0.3945(6) 0.0479 1.0000 Uani
C35 0.3398(8) 0.0889(5) 0.3778(5) 0.0437 1.0000 Uani
C36 0.2899(8) 0.0509(5) 0.3196(5) 0.0386 1.0000 Uani
SI21 0.3874(4) 0.0845(3) 0.1513(2) 0.0551 1.0000 Uani
C37 0.335(1) 0.073(1) 0.0736(5) 0.0652 1.0000 Uani
C38 0.359(1) 0.1675(9) 0.2028(7) 0.0678 1.0000 Uani
C39 0.5137(7) 0.105(1) 0.1651(8) 0.0665 1.0000 Uani
LI40 0.3010(6) -0.1902(6) 0.2174(4) 0.0396 1.0000 Uani
TI41 0.3162(2) -0.3879(2) 0.3064(1) 0.0409 1.0000 Uani
O41 0.2289(6) -0.4276(5) 0.2340(3) 0.0469 1.0000 Uani
C41 0.2061(8) -0.5021(6) 0.1868(6) 0.0618 1.0000 Uani
C42 0.1064(9) -0.533(1) 0.1632(8) 0.0736 1.0000 Uani
C43 0.253(1) -0.493(1) 0.1418(6) 0.0693 1.0000 Uani
O42 0.3878(7) -0.4541(6) 0.2934(5) 0.0631 1.0000 Uani
C44 0.435(1) -0.510(1) 0.3000(6) 0.0992 1.0000 Uani
C45 0.425(2) -0.568(1) 0.2425(8) 0.1246 1.0000 Uani
C46 0.456(2) -0.507(1) 0.3609(8) 0.1193 1.0000 Uani
O43 0.2715(7) -0.4023(6) 0.3665(4) 0.0610 1.0000 Uani
C47 0.220(1) -0.4543(8) 0.3882(6) 0.0892 1.0000 Uani
C48 0.155(1) -0.521(1) 0.3386(9) 0.1027 1.0000 Uani
C49 0.177(2) -0.410(1) 0.4297(9) 0.1016 1.0000 Uani
S41 0.3365(3) -0.2291(2) 0.3301(1) 0.0338 1.0000 Uani
O44 0.2463(5) -0.2878(5) 0.3099(3) 0.0332 1.0000 Uani
O45 0.3411(7) -0.1761(5) 0.2967(3) 0.0360 1.0000 Uani
C50 0.4108(5) -0.2802(5) 0.3331(6) 0.0353 1.0000 Uani
C51 0.3404(6) -0.1660(6) 0.4027(3) 0.0362 1.0000 Uani
C52 0.3613(6) -0.0849(6) 0.4172(5) 0.0407 1.0000 Uani
C53 0.3667(6) -0.0392(8) 0.4741(4) 0.0442 1.0000 Uani
C54 0.3506(6) -0.0734(7) 0.5145(5) 0.0438 1.0000 Uani
C55 0.3296(6) -0.1544(7) 0.4994(5) 0.0398 1.0000 Uani
C56 0.3245(6) -0.2011(7) 0.4430(4) 0.0400 1.0000 Uani
SI41 0.5326(3) -0.2386(3) 0.3633(2) 0.0484 1.0000 Uani
C57 0.600(1) -0.299(1) 0.3240(7) 0.0566 1.0000 Uani
C58 0.564(1) -0.230(1) 0.4420(4) 0.0647 1.0000 Uani
C59 0.573(1) -0.1374(6) 0.3618(8) 0.0575 1.0000 Uani
LI60 0.1560(6) -0.3495(7) 0.2365(4) 0.0401 1.0000 Uani
TI61 -0.1787(2) -0.3605(2) 0.1603(1) 0.0461 1.0000 Uani
O61 -0.1949(6) -0.2605(4) 0.1833(4) 0.0503 1.0000 Uani
C61 -0.2737(8) -0.2341(9) 0.1689(6) 0.0738 1.0000 Uani
C62 -0.247(1) -0.161(1) 0.1570(9) 0.0894 1.0000 Uani
C63 -0.305(1) -0.207(1) 0.2214(8) 0.0914 1.0000 Uani
O62 -0.2920(5) -0.4260(6) 0.1224(4) 0.0636 1.0000 Uani
C64 -0.3781(7) -0.4834(7) 0.1001(6) 0.0877 1.0000 Uani
C65 -0.394(1) -0.523(1) 0.0367(7) 0.0973 1.0000 Uani
C66 -0.4482(9) -0.446(1) 0.1173(9) 0.0942 1.0000 Uani
O63 -0.1111(5) -0.3765(5) 0.1060(3) 0.0477 1.0000 Uani
C67 -0.131(1) -0.4258(7) 0.0454(4) 0.0644 1.0000 Uani
C68 -0.128(1) -0.5059(8) 0.0409(7) 0.0730 1.0000 Uani
C69 -0.065(1) -0.393(1) 0.0180(6) 0.0788 1.0000 Uani
S61 -0.0377(3) -0.3407(2) 0.2537(2) 0.0411 1.0000 Uani
O64 -0.0339(7) -0.2855(5) 0.2206(4) 0.0387 1.0000 Uani
O65 0.0442(5) -0.3695(6) 0.2551(4) 0.0442 1.0000 Uani
C70 -0.1382(6) -0.4037(6) 0.2249(5) 0.0485 1.0000 Uani
C71 -0.0226(7) -0.2780(5) 0.3278(3) 0.0421 1.0000 Uani
C72 -0.0955(8) -0.2518(5) 0.3413(5) 0.0425 1.0000 Uani
C73 -0.0848(9) -0.2069(5) 0.3992(5) 0.0520 1.0000 Uani
C74 -0.0048(8) -0.1890(6) 0.4420(6) 0.0517 1.0000 Uani
C75 0.0669(9) -0.2156(6) 0.4272(5) 0.0522 1.0000 Uani
C76 0.0587(8) -0.2603(5) 0.3698(5) 0.0489 1.0000 Uani
SI61 -0.1841(4) -0.4878(3) 0.2431(2) 0.0595 1.0000 Uani
C77 -0.209(1) -0.5811(8) 0.1789(6) 0.0727 1.0000 Uani
C78 -0.105(1) -0.494(1) 0.3072(6) 0.0631 1.0000 Uani
C79 -0.2906(9) -0.479(1) 0.2648(8) 0.0703 1.0000 Uani
LI80 -0.0681(8) -0.1836(5) 0.2217(4) 0.0418 1.0000 Uani
C81 0.650(3) 0.316(3) 0.299(2) 0.2359 1.0000 Uani
C82 0.639(3) 0.260(2) 0.329(2) 0.2357 1.0000 Uani
C83 0.637(2) 0.295(3) 0.390(1) 0.2364 1.0000 Uani
C84 0.552(2) 0.312(3) 0.395(1) 0.2351 1.0000 Uani
C85 0.547(2) 0.339(3) 0.456(1) 0.2354 1.0000 Uani
C86 0.465(3) 0.364(3) 0.463(2) 0.2365 1.0000 Uani
C91 -0.092(3) 0.384(3) 0.431(2) 0.2864 1.0000 Uani
C92 -0.001(3) 0.373(3) 0.436(1) 0.2860 1.0000 Uani
C93 0.044(2) 0.378(3) 0.495(1) 0.2863 1.0000 Uani
C94 0.132(2) 0.361(2) 0.498(2) 0.2872 1.0000 Uani
C95 0.203(2) 0.412(3) 0.552(1) 0.2860 1.0000 Uani
C96 0.294(2) 0.408(3) 0.550(2) 0.2846 1.0000 Uani
C101 0.173(3) 0.258(3) 0.098(2) 0.2903 1.0000 Uani
C102 0.179(2) 0.235(2) 0.038(2) 0.2920 1.0000 Uani
C103 0.264(3) 0.277(3) 0.032(2) 0.2943 1.0000 Uani
C104 0.343(2) 0.296(3) 0.081(1) 0.2926 1.0000 Uani
C105 0.429(2) 0.305(3) 0.065(2) 0.2964 1.0000 Uani
C106 0.507(2) 0.318(3) 0.113(2) 0.2963 1.0000 Uani
H11 -0.0507 0.0961 0.1234 0.0669 1.0000 Uiso
H21 0.0072 0.0390 0.0487 0.0745 1.0000 Uiso
H22 0.0828 0.0740 0.1093 0.0745 1.0000 Uiso
H23 0.0356 -0.0175 0.0808 0.0745 1.0000 Uiso
H31 -0.1520 -0.0095 0.0467 0.0824 1.0000 Uiso
H32 -0.1767 -0.0043 0.1061 0.0824 1.0000 Uiso
H33 -0.1267 -0.0665 0.0791 0.0824 1.0000 Uiso
H41 -0.2098 0.1894 0.2478 0.0827 1.0000 Uiso
H51 -0.2545 0.2138 0.1632 0.0923 1.0000 Uiso
H52 -0.2611 0.1237 0.1487 0.0923 1.0000 Uiso
H53 -0.1789 0.1794 0.1397 0.0923 1.0000 Uiso
H61 -0.1401 0.3111 0.2499 0.0948 1.0000 Uiso
H62 -0.0738 0.2825 0.2900 0.0948 1.0000 Uiso
H63 -0.0628 0.2783 0.2275 0.0948 1.0000 Uiso
H71 0.1175 0.2946 0.3145 0.1026 1.0000 Uiso
H81 0.1845 0.2980 0.2430 0.1094 1.0000 Uiso
H82 0.0815 0.2489 0.2164 0.1094 1.0000 Uiso
H83 0.1583 0.2052 0.2174 0.1094 1.0000 Uiso
H91 0.2661 0.3042 0.3431 0.1129 1.0000 Uiso
H92 0.2110 0.2589 0.3755 0.1129 1.0000 Uiso
H93 0.2440 0.2117 0.3229 0.1129 1.0000 Uiso
H121 0.0613 -0.0840 0.3804 0.0407 1.0000 Uiso
H131 0.1615 -0.0368 0.4750 0.0448 1.0000 Uiso
H141 0.2206 0.0990 0.5271 0.0427 1.0000 Uiso
H151 0.1831 0.1890 0.4839 0.0414 1.0000 Uiso
H161 0.0835 0.1416 0.3890 0.0384 1.0000 Uiso
H171 -0.3325 0.0317 0.3069 0.0541 1.0000 Uiso
H172 -0.3044 -0.0291 0.2586 0.0541 1.0000 Uiso
H173 -0.2887 0.0589 0.2618 0.0541 1.0000 Uiso
H181 -0.1904 0.1625 0.4074 0.0583 1.0000 Uiso
H182 -0.0860 0.1714 0.4137 0.0583 1.0000 Uiso
H183 -0.1446 0.1904 0.3633 0.0583 1.0000 Uiso
H191 -0.2216 -0.0015 0.4040 0.0551 1.0000 Uiso
H192 -0.1172 0.0060 0.4116 0.0551 1.0000 Uiso
H193 -0.1901 -0.0642 0.3592 0.0551 1.0000 Uiso
H211 0.4830 -0.2116 0.1412 0.0621 1.0000 Uiso
H221 0.4717 -0.3138 0.1764 0.0676 1.0000 Uiso
H222 0.4723 -0.2357 0.2251 0.0676 1.0000 Uiso
H223 0.3801 -0.3017 0.1901 0.0676 1.0000 Uiso
H231 0.4081 -0.3376 0.0746 0.0729 1.0000 Uiso
H232 0.3154 -0.3256 0.0865 0.0729 1.0000 Uiso
H233 0.3672 -0.2750 0.0558 0.0729 1.0000 Uiso
H241 0.4759 -0.0445 0.0395 0.0775 1.0000 Uiso
H251 0.4647 -0.1333 -0.0477 0.0914 1.0000 Uiso
H252 0.4047 -0.1995 -0.0327 0.0914 1.0000 Uiso
H253 0.3679 -0.1288 -0.0398 0.0914 1.0000 Uiso
H261 0.5939 -0.0939 0.0424 0.0843 1.0000 Uiso
H262 0.5453 -0.1582 0.0642 0.0843 1.0000 Uiso
H263 0.5735 -0.0684 0.1041 0.0843 1.0000 Uiso
H271 0.2329 -0.1784 -0.0052 0.0737 1.0000 Uiso
H281 0.1065 -0.1549 -0.0452 0.0837 1.0000 Uiso
H282 0.0719 -0.1529 0.0107 0.0837 1.0000 Uiso
H283 0.1594 -0.0885 0.0163 0.0837 1.0000 Uiso
H291 0.1274 -0.2891 -0.0640 0.0862 1.0000 Uiso
H292 0.1933 -0.3035 -0.0141 0.0862 1.0000 Uiso
H293 0.0950 -0.2989 -0.0097 0.0862 1.0000 Uiso
H321 0.4573 0.0063 0.2658 0.0472 1.0000 Uiso
H331 0.5411 0.0727 0.3654 0.0481 1.0000 Uiso
H341 0.4656 0.1221 0.4353 0.0476 1.0000 Uiso
H351 0.3101 0.1104 0.4071 0.0450 1.0000 Uiso
H361 0.2255 0.0450 0.3076 0.0416 1.0000 Uiso
H371 0.3582 0.1210 0.0671 0.0687 1.0000 Uiso
H372 0.3488 0.0299 0.0470 0.0687 1.0000 Uiso
H373 0.2694 0.0622 0.0665 0.0687 1.0000 Uiso
H381 0.3844 0.2161 0.1978 0.0705 1.0000 Uiso
H382 0.3832 0.1718 0.2427 0.0705 1.0000 Uiso
H383 0.2934 0.1574 0.1942 0.0705 1.0000 Uiso
H391 0.5380 0.1541 0.1604 0.0688 1.0000 Uiso
H392 0.5406 0.1085 0.2046 0.0688 1.0000 Uiso
H393 0.5278 0.0629 0.1374 0.0688 1.0000 Uiso
H411 0.2273 -0.5395 0.2019 0.0526 1.0000 Uiso
H421 0.0911 -0.5827 0.1316 0.0603 1.0000 Uiso
H422 0.0799 -0.5393 0.1940 0.0603 1.0000 Uiso
H423 0.0830 -0.4957 0.1487 0.0603 1.0000 Uiso
H431 0.2375 -0.5430 0.1102 0.0569 1.0000 Uiso
H432 0.3177 -0.4750 0.1593 0.0569 1.0000 Uiso
H433 0.2335 -0.4549 0.1267 0.0569 1.0000 Uiso
H441 0.4973 -0.5133 0.3054 0.0878 1.0000 Uiso
H451 0.4575 -0.6061 0.2473 0.1047 1.0000 Uiso
H452 0.3616 -0.5949 0.2237 0.1047 1.0000 Uiso
H453 0.4499 -0.5418 0.2186 0.1047 1.0000 Uiso
H461 0.4877 -0.5453 0.3648 0.1069 1.0000 Uiso
H462 0.3995 -0.5184 0.3716 0.1069 1.0000 Uiso
H463 0.4928 -0.4549 0.3865 0.1069 1.0000 Uiso
H471 0.2595 -0.4760 0.4095 0.0837 1.0000 Uiso
H481 0.1196 -0.5559 0.3532 0.0937 1.0000 Uiso
H482 0.1871 -0.5491 0.3142 0.0937 1.0000 Uiso
H483 0.1141 -0.5013 0.3156 0.0937 1.0000 Uiso
H491 0.1418 -0.4449 0.4443 0.0941 1.0000 Uiso
H492 0.2233 -0.3688 0.4622 0.0941 1.0000 Uiso
H493 0.1372 -0.3863 0.4100 0.0941 1.0000 Uiso
H521 0.3717 -0.0612 0.3886 0.0407 1.0000 Uiso
H531 0.3820 0.0174 0.4855 0.0434 1.0000 Uiso
H541 0.3539 -0.0406 0.5538 0.0429 1.0000 Uiso
H551 0.3185 -0.1780 0.5279 0.0387 1.0000 Uiso
H561 0.3101 -0.2576 0.4318 0.0380 1.0000 Uiso
H571 0.6642 -0.2732 0.3422 0.0549 1.0000 Uiso
H572 0.5852 -0.3505 0.3261 0.0549 1.0000 Uiso
H573 0.5856 -0.3028 0.2833 0.0549 1.0000 Uiso
H581 0.6287 -0.2083 0.4585 0.0604 1.0000 Uiso
H582 0.5460 -0.2821 0.4443 0.0604 1.0000 Uiso
H583 0.5330 -0.1967 0.4637 0.0604 1.0000 Uiso
H591 0.6383 -0.1179 0.3783 0.0556 1.0000 Uiso
H592 0.5444 -0.1026 0.3846 0.0556 1.0000 Uiso
H593 0.5578 -0.1393 0.3217 0.0556 1.0000 Uiso
H611 -0.3172 -0.2776 0.1365 0.0673 1.0000 Uiso
H621 -0.2998 -0.1431 0.1473 0.0802 1.0000 Uiso
H622 -0.2031 -0.1211 0.1914 0.0802 1.0000 Uiso
H623 -0.2202 -0.1710 0.1245 0.0802 1.0000 Uiso
H631 -0.3585 -0.1888 0.2117 0.0792 1.0000 Uiso
H632 -0.3209 -0.2493 0.2355 0.0792 1.0000 Uiso
H633 -0.2579 -0.1636 0.2517 0.0792 1.0000 Uiso
H641 -0.3785 -0.5235 0.1173 0.0680 1.0000 Uiso
H651 -0.4519 -0.5620 0.0208 0.0738 1.0000 Uiso
H652 -0.3463 -0.5480 0.0299 0.0738 1.0000 Uiso
H653 -0.3930 -0.4845 0.0177 0.0738 1.0000 Uiso
H661 -0.5066 -0.4850 0.1021 0.0712 1.0000 Uiso
H662 -0.4336 -0.4239 0.1596 0.0712 1.0000 Uiso
H663 -0.4503 -0.4047 0.1014 0.0712 1.0000 Uiso
H671 -0.1920 -0.4271 0.0260 0.0562 1.0000 Uiso
H681 -0.1421 -0.5386 0.0001 0.0622 1.0000 Uiso
H682 -0.1726 -0.5274 0.0583 0.0622 1.0000 Uiso
H683 -0.0684 -0.5043 0.0614 0.0622 1.0000 Uiso
H691 -0.0792 -0.4267 -0.0227 0.0668 1.0000 Uiso
H692 -0.0047 -0.3910 0.0384 0.0668 1.0000 Uiso
H693 -0.0680 -0.3410 0.0204 0.0668 1.0000 Uiso
H721 -0.1517 -0.2645 0.3115 0.0430 1.0000 Uiso
H731 -0.1345 -0.1878 0.4099 0.0489 1.0000 Uiso
H741 0.0010 -0.1578 0.4822 0.0490 1.0000 Uiso
H751 0.1229 -0.2030 0.4571 0.0506 1.0000 Uiso
H761 0.1088 -0.2787 0.3591 0.0485 1.0000 Uiso
H771 -0.2334 -0.6255 0.1893 0.0643 1.0000 Uiso
H772 -0.1536 -0.5861 0.1682 0.0643 1.0000 Uiso
H773 -0.2527 -0.5800 0.1460 0.0643 1.0000 Uiso
H781 -0.1323 -0.5399 0.3153 0.0607 1.0000 Uiso
H782 -0.0937 -0.4474 0.3411 0.0607 1.0000 Uiso
H783 -0.0485 -0.4988 0.2983 0.0607 1.0000 Uiso
H791 -0.3148 -0.5243 0.2745 0.0678 1.0000 Uiso
H792 -0.2773 -0.4317 0.2986 0.0678 1.0000 Uiso
H793 -0.3347 -0.4770 0.2327 0.0678 1.0000 Uiso
H811 0.6512 0.2892 0.2592 0.2228 1.0000 Uiso
H812 0.7066 0.3568 0.3195 0.2228 1.0000 Uiso
H813 0.6001 0.3392 0.2982 0.2228 1.0000 Uiso
H821 0.6896 0.2366 0.3289 0.2229 1.0000 Uiso
H822 0.5831 0.2189 0.3076 0.2229 1.0000 Uiso
H831 0.6855 0.3432 0.4083 0.2240 1.0000 Uiso
H832 0.6474 0.2584 0.4094 0.2240 1.0000 Uiso
H841 0.5443 0.3522 0.3791 0.2243 1.0000 Uiso
H842 0.5025 0.2645 0.3733 0.2243 1.0000 Uiso
H851 0.5994 0.3838 0.4789 0.2259 1.0000 Uiso
H852 0.5483 0.2973 0.4710 0.2259 1.0000 Uiso
H861 0.4664 0.3816 0.5037 0.2275 1.0000 Uiso
H862 0.4632 0.4068 0.4484 0.2275 1.0000 Uiso
H863 0.4121 0.3202 0.4405 0.2275 1.0000 Uiso
H911 -0.1182 0.3804 0.3915 0.2705 1.0000 Uiso
H912 -0.0886 0.4349 0.4583 0.2705 1.0000 Uiso
H913 -0.1297 0.3432 0.4397 0.2705 1.0000 Uiso
H921 0.0355 0.4142 0.4272 0.2702 1.0000 Uiso
H922 -0.0056 0.3225 0.4086 0.2702 1.0000 Uiso
H931 0.0537 0.4301 0.5222 0.2709 1.0000 Uiso
H932 0.0057 0.3400 0.5055 0.2709 1.0000 Uiso
H941 0.1246 0.3072 0.4969 0.2721 1.0000 Uiso
H942 0.1523 0.3664 0.4652 0.2721 1.0000 Uiso
H951 0.1902 0.3981 0.5844 0.2719 1.0000 Uiso
H952 0.2011 0.4660 0.5584 0.2719 1.0000 Uiso
H961 0.3376 0.4431 0.5861 0.2713 1.0000 Uiso
H962 0.2974 0.3544 0.5435 0.2713 1.0000 Uiso
H963 0.3084 0.4223 0.5175 0.2713 1.0000 Uiso
H1011 0.1154 0.2276 0.0992 0.2740 1.0000 Uiso
H1012 0.1771 0.3131 0.1132 0.2740 1.0000 Uiso
H1013 0.2219 0.2472 0.1222 0.2740 1.0000 Uiso
H1021 0.1292 0.2453 0.0146 0.2749 1.0000 Uiso
H1022 0.1741 0.1794 0.0236 0.2749 1.0000 Uiso
H1031 0.2567 0.3258 0.0272 0.2758 1.0000 Uiso
H1032 0.2753 0.2448 -0.0035 0.2758 1.0000 Uiso
H1041 0.3455 0.3448 0.1107 0.2747 1.0000 Uiso
H1042 0.3356 0.2543 0.0965 0.2747 1.0000 Uiso
H1051 0.4385 0.3500 0.0527 0.2773 1.0000 Uiso
H1052 0.4243 0.2583 0.0332 0.2773 1.0000 Uiso
H1061 0.5617 0.3235 0.1001 0.2773 1.0000 Uiso
H1062 0.5133 0.3652 0.1457 0.2773 1.0000 Uiso
H1063 0.4991 0.2735 0.1262 0.2773 1.0000 Uiso

loop_
_atom_type_symbol
_atom_type_scat_dispersion_real
_atom_type_scat_dispersion_imag
_atom_type_scat_Cromer_Mann_a1
_atom_type_scat_Cromer_Mann_b1
_atom_type_scat_Cromer_Mann_a2
_atom_type_scat_Cromer_Mann_b2
_atom_type_scat_Cromer_Mann_a3
_atom_type_scat_Cromer_Mann_b3
_atom_type_scat_Cromer_Mann_a4
_atom_type_scat_Cromer_Mann_b4
_atom_type_scat_Cromer_Mann_c
_atom_type_scat_source
'C   ' 0.0170 0.0090 2.3100 20.8439 1.0200 10.2075 1.5886 0.5687 0.8650 51.6512 0.2156 International_Tables_Vol_IV_Table_2.2B
'H   ' 0.0000 0.0000 0.4930 10.5109 0.3229 26.1257 0.1402 3.1424 0.0408 57.7997 0.0030 International_Tables_Vol_IV_Table_2.2B
'Li  ' 0.0010 0.0000 1.1282 3.9546 0.7508 1.0524 0.6175 85.3905 0.4653 168.2610 0.0377 International_Tables_Vol_IV_Table_2.2B
'O   ' 0.0470 0.0320 3.0485 13.2771 2.2868 5.7011 1.5463 0.3239 0.8670 32.9089 0.2508 International_Tables_Vol_IV_Table_2.2B
'S   ' 0.3190 0.5570 6.9053 1.4679 5.2034 22.2151 1.4379 0.2536 1.5863 56.1720 0.8669 International_Tables_Vol_IV_Table_2.2B
'Si  ' 0.2440 0.3300 6.2915 2.4386 3.0353 32.3337 1.9891 0.6785 1.5410 81.6937 1.1407 International_Tables_Vol_IV_Table_2.2B
'Ti  ' 0.1890 1.8070 9.7595 7.8508 7.3558 0.5000 1.6991 35.6338 1.9021 116.1050 1.2807 International_Tables_Vol_IV_Table_2.2B
'Cl  ' 0.3480 0.7020 11.4604 0.0104 7.1964 1.1662 6.2556 18.5194 1.6455 47.7784 -9.5574 International_Tables_Vol_IV_Table_2.2B

loop_
_geom_angle_atom_site_label_1
_geom_angle_atom_site_label_2
_geom_angle_atom_site_label_3
_geom_angle
_geom_angle_publ_flag
CL1 LI1 CL2 103.0(3) no
CL1 LI1 TI21 150.1(4) no
CL2 LI1 TI21 104.8(3) no
CL1 LI1 O23 133.8(5) no
CL2 LI1 O23 114.3(5) no
TI21 LI1 O23 37.8(3) no
CL1 LI1 O24 113.0(5) no
CL2 LI1 O24 97.5(4) no
TI21 LI1 O24 52.5(3) no
O23 LI1 O24 88.8(5) no
LI1 CL1 LI2 75.5(3) no
LI1 CL1 LI20 92.1(4) no
LI2 CL1 LI20 145.9(4) no
CL1 LI2 CL2 102.8(3) no
CL1 LI2 TI61 104.4(3) no
CL2 LI2 TI61 151.2(4) no
CL1 LI2 O63 112.7(5) no
CL2 LI2 O63 134.4(5) no
TI61 LI2 O63 37.7(2) no
CL1 LI2 O64 98.8(4) no
CL2 LI2 O64 114.2(6) no
TI61 LI2 O64 52.0(3) no
O63 LI2 O64 88.3(5) no
LI1 CL2 LI2 75.6(3) no
LI1 CL2 LI60 144.6(4) no
LI2 CL2 LI60 89.8(4) no
O1 TI1 O2 102.4(4) no
O1 TI1 O3 112.3(5) no
O2 TI1 O3 104.9(5) no
O1 TI1 S1 99.6(3) no
O2 TI1 S1 135.0(4) no
O3 TI1 S1 102.1(4) no
O1 TI1 O4 76.1(3) no
O2 TI1 O4 164.5(5) no
O3 TI1 O4 89.6(5) no
S1 TI1 O4 33.3(2) no
O1 TI1 C10 122.0(5) no
O2 TI1 C10 98.5(4) no
O3 TI1 C10 113.3(6) no
S1 TI1 C10 37.2(2) no
O4 TI1 C10 70.4(3) no
TI1 O1 C1 129.0(7) no
TI1 O1 LI20 106.7(4) no
C1 O1 LI20 123.7(7) no
O1 C1 C2 109.7(7) no
O1 C1 C3 109.0(7) no
C2 C1 C3 112.4(16) no
O1 C1 H11 109.4(11) no
C2 C1 H11 107.7(13) no
C3 C1 H11 108.5(12) no
C1 C2 H21 109.5(13) no
C1 C2 H22 109.5(14) no
H21 C2 H22 109.5(18) no
C1 C2 H23 109.5(16) no
H21 C2 H23 109.5(17) no
H22 C2 H23 109.5(16) no
C1 C3 H31 109.5(15) no
C1 C3 H32 109.5(14) no
H31 C3 H32 109.5(17) no
C1 C3 H33 109.5(15) no
H31 C3 H33 109.5(17) no
H32 C3 H33 109.5(19) no
TI1 O2 C4 160.8(8) no
O2 C4 C5 108.9(7) no
O2 C4 C6 109.5(8) no
C5 C4 C6 112.2(18) no
O2 C4 H41 109.2(13) no
C5 C4 H41 108.9(14) no
C6 C4 H41 108.2(14) no
C4 C5 H51 109.5(14) no
C4 C5 H52 109.5(17) no
H51 C5 H52 109.5(20) no
C4 C5 H53 109.5(17) no
H51 C5 H53 109.5(20) no
H52 C5 H53 109.5(18) no
C4 C6 H61 109.5(16) no
C4 C6 H62 109.5(17) no
H61 C6 H62 109.5(20) no
C4 C6 H63 109.5(17) no
H61 C6 H63 109.5(20) no
H62 C6 H63 109.4(20) no
TI1 O3 C7 151.7(9) no
O3 C7 C8 109.3(8) no
O3 C7 C9 109.0(8) no
C8 C7 C9 117.3(22) no
O3 C7 H71 111.3(17) no
C8 C7 H71 104.8(17) no
C9 C7 H71 105.0(16) no
C7 C8 H81 109.5(18) no
C7 C8 H82 109.5(19) no
H81 C8 H82 109.5(24) no
C7 C8 H83 109.5(21) no
H81 C8 H83 109.5(23) no
H82 C8 H83 109.5(23) no
C7 C9 H91 109.5(19) no
C7 C9 H92 109.5(19) no
H91 C9 H92 109.5(23) no
C7 C9 H93 109.4(20) no
H91 C9 H93 109.5(23) no
H92 C9 H93 109.5(25) no
TI1 S1 O4 56.1(3) no
TI1 S1 O5 137.3(4) no
O4 S1 O5 112.9(5) no
TI1 S1 C10 48.5(3) no
O4 S1 C10 104.6(4) no
O5 S1 C10 118.7(6) no
TI1 S1 C11 119.9(4) no
O4 S1 C11 103.6(5) no
O5 S1 C11 102.7(5) no
C10 S1 C11 113.7(6) no
TI1 O4 S1 90.6(4) no
TI1 O4 LI20 95.2(4) no
S1 O4 LI20 139.6(7) no
S1 O5 LI80 133.6(6) no
TI1 C10 S1 94.3(3) no
TI1 C10 SI1 137.3(5) no
S1 C10 SI1 127.0(5) no
S1 C11 C12 120.9(8) no
S1 C11 C16 119.4(8) no
C12 C11 C16 119.7(9) no
C11 C12 C13 119.6(11) no
C11 C12 H121 120.2(10) no
C13 C12 H121 120.2(10) no
C12 C13 C14 120.4(13) no
C12 C13 H131 119.8(11) no
C14 C13 H131 119.8(11) no
C13 C14 C15 120.3(13) no
C13 C14 H141 119.8(11) no
C15 C14 H141 119.9(12) no
C14 C15 C16 119.1(13) no
C14 C15 H151 120.4(11) no
C16 C15 H151 120.4(11) no
C11 C16 C15 120.9(11) no
C11 C16 H161 119.6(10) no
C15 C16 H161 119.6(11) no
C10 SI1 C17 111.0(7) no
C10 SI1 C18 109.9(7) no
C17 SI1 C18 108.1(8) no
C10 SI1 C19 112.1(6) no
C17 SI1 C19 108.8(8) no
C18 SI1 C19 106.8(8) no
SI1 C17 H171 109.5(10) no
SI1 C17 H172 109.5(9) no
H171 C17 H172 109.5(16) no
SI1 C17 H173 109.5(11) no
H171 C17 H173 109.5(13) no
H172 C17 H173 109.5(14) no
SI1 C18 H181 109.5(11) no
SI1 C18 H182 109.5(10) no
H181 C18 H182 109.5(15) no
SI1 C18 H183 109.5(10) no
H181 C18 H183 109.5(14) no
H182 C18 H183 109.5(16) no
SI1 C19 H191 109.5(9) no
SI1 C19 H192 109.5(11) no
H191 C19 H192 109.5(14) no
SI1 C19 H193 109.5(10) no
H191 C19 H193 109.5(15) no
H192 C19 H193 109.5(13) no
CL1 LI20 O1 116.7(5) no
CL1 LI20 O4 114.5(6) no
O1 LI20 O4 81.4(4) no
CL1 LI20 O25 113.4(5) no
O1 LI20 O25 119.3(6) no
O4 LI20 O25 106.9(6) no
LI1 TI21 O21 89.3(4) no
LI1 TI21 O22 146.0(4) no
O21 TI21 O22 106.2(4) no
LI1 TI21 O23 39.3(3) no
O21 TI21 O23 111.2(5) no
O22 TI21 O23 106.8(4) no
LI1 TI21 S21 65.6(2) no
O21 TI21 S21 100.5(3) no
O22 TI21 S21 136.8(4) no
O23 TI21 S21 94.0(3) no
LI1 TI21 O24 41.7(2) no
O21 TI21 O24 78.2(3) no
O22 TI21 O24 169.5(5) no
O23 TI21 O24 79.8(3) no
S21 TI21 O24 33.0(2) no
LI1 TI21 C30 97.4(4) no
O21 TI21 C30 119.9(5) no
O22 TI21 C30 100.4(5) no
O23 TI21 C30 110.9(5) no
S21 TI21 C30 36.4(2) no
O24 TI21 C30 69.3(3) no
TI21 O21 C21 130.1(6) no
TI21 O21 LI40 107.9(4) no
C21 O21 LI40 117.7(7) no
O21 C21 C22 110.2(7) no
O21 C21 C23 109.8(7) no
C22 C21 C23 110.1(14) no
O21 C21 H211 107.9(11) no
C22 C21 H211 109.1(12) no
C23 C21 H211 109.7(11) no
C21 C22 H221 109.5(11) no
C21 C22 H222 109.5(14) no
H221 C22 H222 109.5(16) no
C21 C22 H223 109.5(14) no
H221 C22 H223 109.5(17) no
H222 C22 H223 109.5(14) no
C21 C23 H231 109.5(12) no
C21 C23 H232 109.5(14) no
H231 C23 H232 109.5(18) no
C21 C23 H233 109.5(14) no
H231 C23 H233 109.5(16) no
H232 C23 H233 109.5(15) no
TI21 O22 C24 170.3(9) no
O22 C24 C25 108.6(7) no
O22 C24 C26 111.3(7) no
C25 C24 C26 118.2(16) no
O22 C24 H241 111.1(13) no
C25 C24 H241 104.8(14) no
C26 C24 H241 102.5(14) no
C24 C25 H251 109.5(15) no
C24 C25 H252 109.4(17) no
H251 C25 H252 109.5(19) no
C24 C25 H253 109.5(16) no
H251 C25 H253 109.5(20) no
H252 C25 H253 109.5(20) no
C24 C26 H261 109.5(13) no
C24 C26 H262 109.5(17) no
H261 C26 H262 109.5(18) no
C24 C26 H263 109.5(15) no
H261 C26 H263 109.5(20) no
H262 C26 H263 109.5(17) no
LI1 O23 TI21 102.9(5) no
LI1 O23 C27 133.6(9) no
TI21 O23 C27 123.2(9) no
O23 C27 C28 110.4(7) no
O23 C27 C29 110.0(8) no
C28 C27 C29 118.1(17) no
O23 C27 H271 110.9(14) no
C28 C27 H271 103.2(14) no
C29 C27 H271 103.7(14) no
C27 C28 H281 109.5(14) no
C27 C28 H282 109.5(18) no
H281 C28 H282 109.5(20) no
C27 C28 H283 109.5(17) no
H281 C28 H283 109.5(21) no
H282 C28 H283 109.5(18) no
C27 C29 H291 109.5(15) no
C27 C29 H292 109.5(16) no
H291 C29 H292 109.5(21) no
C27 C29 H293 109.5(18) no
H291 C29 H293 109.5(20) no
H292 C29 H293 109.5(20) no
TI21 S21 O24 58.3(4) no
TI21 S21 O25 129.4(4) no
O24 S21 O25 109.5(6) no
TI21 S21 C30 47.5(3) no
O24 S21 C30 105.7(5) no
O25 S21 C30 118.4(6) no
TI21 S21 C31 125.4(3) no
O24 S21 C31 104.4(4) no
O25 S21 C31 105.1(5) no
C30 S21 C31 112.9(6) no
LI1 O24 TI21 85.8(4) no
LI1 O24 S21 125.8(5) no
TI21 O24 S21 88.8(4) no
LI1 O24 LI40 94.4(4) no
TI21 O24 LI40 91.3(4) no
S21 O24 LI40 139.6(6) no
LI20 O25 S21 141.4(7) no
TI21 C30 S21 96.1(4) no
TI21 C30 SI21 135.9(5) no
S21 C30 SI21 127.5(5) no
S21 C31 C32 117.9(8) no
S21 C31 C36 119.3(8) no
C32 C31 C36 122.7(9) no
C31 C32 C33 118.7(11) no
C31 C32 H321 120.6(11) no
C33 C32 H321 120.6(10) no
C32 C33 C34 119.3(13) no
C32 C33 H331 120.4(11) no
C34 C33 H331 120.3(11) no
C33 C34 C35 121.0(13) no
C33 C34 H341 119.5(12) no
C35 C34 H341 119.5(11) no
C34 C35 C36 120.6(12) no
C34 C35 H351 119.7(11) no
C36 C35 H351 119.7(11) no
C31 C36 C35 117.7(11) no
C31 C36 H361 121.2(11) no
C35 C36 H361 121.2(10) no
C30 SI21 C37 106.8(8) no
C30 SI21 C38 110.4(7) no
C37 SI21 C38 109.4(8) no
C30 SI21 C39 110.5(8) no
C37 SI21 C39 109.6(8) no
C38 SI21 C39 110.1(9) no
SI21 C37 H371 109.5(12) no
SI21 C37 H372 109.5(10) no
H371 C37 H372 109.5(16) no
SI21 C37 H373 109.5(11) no
H371 C37 H373 109.5(15) no
H372 C37 H373 109.5(17) no
SI21 C38 H381 109.5(11) no
SI21 C38 H382 109.5(10) no
H381 C38 H382 109.5(17) no
SI21 C38 H383 109.5(12) no
H381 C38 H383 109.5(15) no
H382 C38 H383 109.5(17) no
SI21 C39 H391 109.5(11) no
SI21 C39 H392 109.5(10) no
H391 C39 H392 109.5(16) no
SI21 C39 H393 109.5(11) no
H391 C39 H393 109.5(15) no
H392 C39 H393 109.5(16) no
O21 LI40 O24 81.3(4) no
O21 LI40 O45 129.6(6) no
O24 LI40 O45 122.1(6) no
O41 TI41 O42 101.0(4) no
O41 TI41 O43 113.7(5) no
O42 TI41 O43 105.4(5) no
O41 TI41 S41 98.9(3) no
O42 TI41 S41 136.3(4) no
O43 TI41 S41 101.4(4) no
O41 TI41 O44 76.8(3) no
O42 TI41 O44 165.1(5) no
O43 TI41 O44 88.8(4) no
S41 TI41 O44 32.5(2) no
O41 TI41 C50 121.0(5) no
O42 TI41 C50 100.9(5) no
O43 TI41 C50 111.9(5) no
S41 TI41 C50 36.3(2) no
O44 TI41 C50 68.8(3) no
TI41 O41 C41 130.1(7) no
TI41 O41 LI60 105.9(4) no
C41 O41 LI60 123.6(7) no
O41 C41 C42 109.5(7) no
O41 C41 C43 109.4(7) no
C42 C41 C43 113.1(14) no
O41 C41 H411 109.2(11) no
C42 C41 H411 107.6(12) no
C43 C41 H411 107.9(11) no
C41 C42 H421 109.5(12) no
C41 C42 H422 109.5(14) no
H421 C42 H422 109.5(18) no
C41 C42 H423 109.5(15) no
H421 C42 H423 109.5(17) no
H422 C42 H423 109.5(15) no
C41 C43 H431 109.5(14) no
C41 C43 H432 109.5(13) no
H431 C43 H432 109.5(15) no
C41 C43 H433 109.5(13) no
H431 C43 H433 109.5(15) no
H432 C43 H433 109.5(18) no
TI41 O42 C44 160.3(10) no
O42 C44 C45 109.9(7) no
O42 C44 C46 110.3(8) no
C45 C44 C46 136.7(15) no
O42 C44 H441 136.7(22) no
C45 C44 H441 81.1(13) no
C46 C44 H441 80.9(14) no
C44 C45 H451 109.5(15) no
C44 C45 H452 109.4(21) no
H451 C45 H452 109.5(23) no
C44 C45 H453 109.5(20) no
H451 C45 H453 109.5(23) no
H452 C45 H453 109.5(20) no
C44 C46 H461 109.5(15) no
C44 C46 H462 109.4(19) no
H461 C46 H462 109.4(23) no
C44 C46 H463 109.5(19) no
H461 C46 H463 109.5(22) no
H462 C46 H463 109.5(20) no
TI41 O43 C47 148.5(8) no
O43 C47 C48 109.6(8) no
O43 C47 C49 109.5(8) no
C48 C47 C49 113.8(18) no
O43 C47 H471 109.5(14) no
C48 C47 H471 107.0(15) no
C49 C47 H471 107.3(14) no
C47 C48 H481 109.5(16) no
C47 C48 H482 109.5(17) no
H481 C48 H482 109.5(20) no
C47 C48 H483 109.4(17) no
H481 C48 H483 109.5(20) no
H482 C48 H483 109.5(20) no
C47 C49 H491 109.5(16) no
C47 C49 H492 109.5(16) no
H491 C49 H492 109.5(19) no
C47 C49 H493 109.5(17) no
H491 C49 H493 109.5(20) no
H492 C49 H493 109.5(21) no
TI41 S41 O44 57.3(3) no
TI41 S41 O45 136.4(4) no
O44 S41 O45 111.8(5) no
TI41 S41 C50 47.9(3) no
O44 S41 C50 105.2(5) no
O45 S41 C50 119.8(6) no
TI41 S41 C51 119.7(4) no
O44 S41 C51 103.9(5) no
O45 S41 C51 103.8(5) no
C50 S41 C51 111.3(5) no
TI41 O44 S41 90.2(4) no
TI41 O44 LI60 92.9(4) no
S41 O44 LI60 137.4(6) no
LI40 O45 S41 134.3(7) no
TI41 C50 S41 95.8(4) no
TI41 C50 SI41 138.3(5) no
S41 C50 SI41 125.2(5) no
S41 C51 C52 120.2(8) no
S41 C51 C56 117.9(8) no
C52 C51 C56 121.9(9) no
C51 C52 C53 117.8(11) no
C51 C52 H521 121.1(10) no
C53 C52 H521 121.1(11) no
C52 C53 C54 120.9(13) no
C52 C53 H531 119.5(11) no
C54 C53 H531 119.6(10) no
C53 C54 C55 120.7(12) no
C53 C54 H541 119.7(11) no
C55 C54 H541 119.7(11) no
C54 C55 C56 119.4(12) no
C54 C55 H551 120.3(10) no
C56 C55 H551 120.3(11) no
C51 C56 C55 119.4(11) no
C51 C56 H561 120.3(10) no
C55 C56 H561 120.3(10) no
C50 SI41 C57 113.7(7) no
C50 SI41 C58 108.7(8) no
C57 SI41 C58 108.1(8) no
C50 SI41 C59 112.8(6) no
C57 SI41 C59 106.0(8) no
C58 SI41 C59 107.2(9) no
SI41 C57 H571 109.5(11) no
SI41 C57 H572 109.5(11) no
H571 C57 H572 109.5(14) no
SI41 C57 H573 109.5(10) no
H571 C57 H573 109.5(16) no
H572 C57 H573 109.5(15) no
SI41 C58 H581 109.5(11) no
SI41 C58 H582 109.5(12) no
H581 C58 H582 109.5(15) no
SI41 C58 H583 109.5(10) no
H581 C58 H583 109.5(17) no
H582 C58 H583 109.5(17) no
SI41 C59 H591 109.5(10) no
SI41 C59 H592 109.5(10) no
H591 C59 H592 109.5(15) no
SI41 C59 H593 109.5(10) no
H591 C59 H593 109.5(14) no
H592 C59 H593 109.5(14) no
CL2 LI60 O41 111.9(5) no
CL2 LI60 O44 115.7(5) no
O41 LI60 O44 83.7(5) no
CL2 LI60 O65 116.2(5) no
O41 LI60 O65 118.8(6) no
O44 LI60 O65 106.0(6) no
LI2 TI61 O61 91.3(4) no
LI2 TI61 O62 145.2(4) no
O61 TI61 O62 104.8(4) no
LI2 TI61 O63 39.2(3) no
O61 TI61 O63 113.4(4) no
O62 TI61 O63 106.2(4) no
LI2 TI61 S61 65.9(2) no
O61 TI61 S61 99.6(3) no
O62 TI61 S61 137.9(4) no
O63 TI61 S61 94.5(3) no
LI2 TI61 O64 41.6(2) no
O61 TI61 O64 78.9(3) no
O62 TI61 O64 170.7(4) no
O63 TI61 O64 79.6(3) no
S61 TI61 O64 33.0(2) no
LI2 TI61 C70 97.5(4) no
O61 TI61 C70 117.6(5) no
O62 TI61 C70 101.7(5) no
O63 TI61 C70 111.5(5) no
S61 TI61 C70 36.2(2) no
O64 TI61 C70 69.1(3) no
TI61 O61 C61 130.7(8) no
TI61 O61 LI80 106.4(4) no
C61 O61 LI80 121.7(8) no
O61 C61 C62 109.3(7) no
O61 C61 C63 109.6(7) no
C62 C61 C63 101.7(16) no
O61 C61 H611 106.2(11) no
C62 C61 H611 115.1(13) no
C63 C61 H611 114.8(14) no
C61 C62 H621 109.5(15) no
C61 C62 H622 109.5(15) no
H621 C62 H622 109.5(17) no
C61 C62 H623 109.5(14) no
H621 C62 H623 109.5(17) no
H622 C62 H623 109.5(20) no
C61 C63 H631 109.5(14) no
C61 C63 H632 109.4(15) no
H631 C63 H632 109.4(20) no
C61 C63 H633 109.5(17) no
H631 C63 H633 109.5(18) no
H632 C63 H633 109.5(18) no
TI61 O62 C64 170.2(10) no
O62 C64 C65 108.4(8) no
O62 C64 C66 109.5(7) no
C65 C64 C66 115.5(15) no
O62 C64 H641 110.7(13) no
C65 C64 H641 106.8(13) no
C66 C64 H641 105.9(14) no
C64 C65 H651 109.5(17) no
C64 C65 H652 109.5(14) no
H651 C65 H652 109.5(18) no
C64 C65 H653 109.5(15) no
H651 C65 H653 109.5(17) no
H652 C65 H653 109.4(22) no
C64 C66 H661 109.5(13) no
C64 C66 H662 109.5(15) no
H661 C66 H662 109.5(21) no
C64 C66 H663 109.5(17) no
H661 C66 H663 109.5(18) no
H662 C66 H663 109.5(17) no
LI2 O63 TI61 103.0(4) no
LI2 O63 C67 122.7(8) no
TI61 O63 C67 134.0(8) no
O63 C67 C68 110.0(7) no
O63 C67 C69 109.9(7) no
C68 C67 C69 109.6(15) no
O63 C67 H671 107.7(11) no
C68 C67 H671 109.6(12) no
C69 C67 H671 110.1(12) no
C67 C68 H681 109.5(13) no
C67 C68 H682 109.5(13) no
H681 C68 H682 109.5(17) no
C67 C68 H683 109.5(15) no
H681 C68 H683 109.5(16) no
H682 C68 H683 109.5(17) no
C67 C69 H691 109.5(14) no
C67 C69 H692 109.5(15) no
H691 C69 H692 109.5(17) no
C67 C69 H693 109.5(14) no
H691 C69 H693 109.5(17) no
H692 C69 H693 109.5(18) no
TI61 S61 O64 58.2(4) no
TI61 S61 O65 130.2(4) no
O64 S61 O65 108.4(6) no
TI61 S61 C70 48.1(3) no
O64 S61 C70 106.1(5) no
O65 S61 C70 119.6(7) no
TI61 S61 C71 124.2(4) no
O64 S61 C71 103.7(5) no
O65 S61 C71 105.4(5) no
C70 S61 C71 112.5(6) no
LI2 O64 TI61 86.4(4) no
LI2 O64 S61 127.1(5) no
TI61 O64 S61 88.8(5) no
LI2 O64 LI80 93.0(4) no
TI61 O64 LI80 90.3(4) no
S61 O64 LI80 139.8(6) no
LI60 O65 S61 139.8(7) no
TI61 C70 S61 95.7(4) no
TI61 C70 SI61 135.5(5) no
S61 C70 SI61 128.4(5) no
S61 C71 C72 117.9(7) no
S61 C71 C76 119.8(8) no
C72 C71 C76 122.2(9) no
C71 C72 C73 117.5(11) no
C71 C72 H721 121.2(10) no
C73 C72 H721 121.3(10) no
C72 C73 C74 121.4(13) no
C72 C73 H731 119.3(11) no
C74 C73 H731 119.3(11) no
C73 C74 C75 119.8(13) no
C73 C74 H741 120.1(11) no
C75 C74 H741 120.1(11) no
C74 C75 C76 120.2(13) no
C74 C75 H751 119.9(11) no
C76 C75 H751 119.9(11) no
C71 C76 C75 118.8(11) no
C71 C76 H761 120.6(10) no
C75 C76 H761 120.6(10) no
C70 SI61 C77 110.5(8) no
C70 SI61 C78 112.3(7) no
C77 SI61 C78 108.5(8) no
C70 SI61 C79 109.9(8) no
C77 SI61 C79 109.6(9) no
C78 SI61 C79 106.0(9) no
SI61 C77 H771 109.5(12) no
SI61 C77 H772 109.5(12) no
H771 C77 H772 109.5(16) no
SI61 C77 H773 109.5(11) no
H771 C77 H773 109.5(18) no
H772 C77 H773 109.5(18) no
SI61 C78 H781 109.5(12) no
SI61 C78 H782 109.5(10) no
H781 C78 H782 109.5(16) no
SI61 C78 H783 109.5(11) no
H781 C78 H783 109.5(15) no
H782 C78 H783 109.5(17) no
SI61 C79 H791 109.5(11) no
SI61 C79 H792 109.5(12) no
H791 C79 H792 109.5(16) no
SI61 C79 H793 109.5(11) no
H791 C79 H793 109.5(17) no
H792 C79 H793 109.5(16) no
O5 LI80 O61 121.5(6) no
O5 LI80 O64 124.2(7) no
O61 LI80 O64 81.8(5) no
C82 C81 H811 109.5(37) no
C82 C81 H812 109.5(34) no
H811 C81 H812 109.4(40) no
C82 C81 H813 109.5(35) no
H811 C81 H813 109.4(39) no
H812 C81 H813 109.5(43) no
C81 C82 C83 113.7(9) no
C81 C82 H821 108.4(37) no
C83 C82 H821 108.4(30) no
C81 C82 H822 108.5(38) no
C83 C82 H822 108.4(28) no
H821 C82 H822 109.4(26) no
C82 C83 C84 114.0(9) no
C82 C83 H831 108.3(24) no
C84 C83 H831 108.3(37) no
C82 C83 H832 108.4(34) no
C84 C83 H832 108.4(31) no
H831 C83 H832 109.3(26) no
C83 C84 C85 113.3(9) no
C83 C84 H841 108.5(37) no
C85 C84 H841 108.5(33) no
C83 C84 H842 108.5(32) no
C85 C84 H842 108.5(38) no
H841 C84 H842 109.4(23) no
C84 C85 C86 113.7(9) no
C84 C85 H851 108.4(34) no
C86 C85 H851 108.4(38) no
C84 C85 H852 108.5(38) no
C86 C85 H852 108.4(37) no
H851 C85 H852 109.4(26) no
C85 C86 H861 109.6(29) no
C85 C86 H862 109.5(36) no
H861 C86 H862 109.5(40) no
C85 C86 H863 109.5(37) no
H861 C86 H863 109.4(40) no
H862 C86 H863 109.3(37) no
C92 C91 H911 109.5(34) no
C92 C91 H912 109.5(41) no
H911 C91 H912 109.5(47) no
C92 C91 H913 109.5(42) no
H911 C91 H913 109.5(44) no
H912 C91 H913 109.5(45) no
C91 C92 C93 113.8(9) no
C91 C92 H921 108.5(43) no
C93 C92 H921 108.4(43) no
C91 C92 H922 108.5(44) no
C93 C92 H922 108.4(41) no
H921 C92 H922 109.4(30) no
C92 C93 C94 113.3(9) no
C92 C93 H931 108.5(43) no
C94 C93 H931 108.5(26) no
C92 C93 H932 108.5(37) no
C94 C93 H932 108.5(38) no
H931 C93 H932 109.4(28) no
C93 C94 C95 114.1(9) no
C93 C94 H941 108.4(37) no
C95 C94 H941 108.2(42) no
C93 C94 H942 108.4(27) no
C95 C94 H942 108.3(37) no
H941 C94 H942 109.5(27) no
C94 C95 C96 113.7(9) no
C94 C95 H951 108.6(46) no
C96 C95 H951 108.4(43) no
C94 C95 H952 108.4(36) no
C96 C95 H952 108.3(48) no
H951 C95 H952 109.4(28) no
C95 C96 H961 109.6(32) no
C95 C96 H962 109.6(44) no
H961 C96 H962 109.4(48) no
C95 C96 H963 109.6(45) no
H961 C96 H963 109.3(47) no
H962 C96 H963 109.5(42) no
C102 C101 H1011 109.5(43) no
C102 C101 H1012 109.4(39) no
H1011 C101 H1012 109.6(44) no
C102 C101 H1013 109.4(41) no
H1011 C101 H1013 109.5(45) no
H1012 C101 H1013 109.4(48) no
C101 C102 C103 114.1(9) no
C101 C102 H1021 108.3(47) no
C103 C102 H1021 108.2(38) no
C101 C102 H1022 108.4(45) no
C103 C102 H1022 108.3(43) no
H1021 C102 H1022 109.4(27) no
C102 C103 C104 114.1(9) no
C102 C103 H1031 108.4(36) no
C104 C103 H1031 108.2(43) no
C102 C103 H1032 108.4(43) no
C104 C103 H1032 108.3(27) no
H1031 C103 H1032 109.3(33) no
C103 C104 C105 113.5(9) no
C103 C104 H1041 108.6(42) no
C105 C104 H1041 108.5(38) no
C103 C104 H1042 108.4(28) no
C105 C104 H1042 108.3(42) no
H1041 C104 H1042 109.4(28) no
C104 C105 C106 113.8(9) no
C104 C105 H1051 108.4(43) no
C106 C105 H1051 108.3(44) no
C104 C105 H1052 108.6(41) no
C106 C105 H1052 108.3(45) no
H1051 C105 H1052 109.4(32) no
C105 C106 H1061 109.6(35) no
C105 C106 H1062 109.6(43) no
H1061 C106 H1062 109.3(46) no
C105 C106 H1063 109.6(42) no
H1061 C106 H1063 109.4(44) no
H1062 C106 H1063 109.4(48) no

loop_
_geom_bond_atom_site_label_1
_geom_bond_atom_site_label_2
_geom_bond_distance
_geom_bond_publ_flag
LI1 CL1 2.375(8) yes
LI1 CL2 2.384(8) yes
LI1 TI21 2.934(9) yes
LI1 O23 1.907(8) yes
LI1 O24 1.958(8) yes
CL1 LI2 2.389(8) yes
CL1 LI20 2.410(8) yes
LI2 CL2 2.375(8) yes
LI2 TI61 2.941(9) yes
LI2 O63 1.910(8) yes
LI2 O64 1.958(8) yes
CL2 LI60 2.415(8) yes
TI1 O1 1.848(6) yes
TI1 O2 1.809(6) yes
TI1 O3 1.826(7) yes
TI1 S1 2.720(4) yes
TI1 O4 2.258(9) yes
TI1 C10 2.044(7) yes
O1 C1 1.431(8) yes
O1 LI20 2.000(8) yes
C1 C2 1.465(8) yes
C1 C3 1.466(9) yes
C1 H11 0.96(1) no
C2 H21 0.96(1) no
C2 H22 0.96(2) no
C2 H23 0.96(2) no
C3 H31 0.96(2) no
C3 H32 0.96(2) no
C3 H33 0.96(2) no
O2 C4 1.411(8) yes
C4 C5 1.454(9) yes
C4 C6 1.453(9) yes
C4 H41 0.96(2) no
C5 H51 0.96(2) no
C5 H52 0.96(2) no
C5 H53 0.96(2) no
C6 H61 0.96(2) no
C6 H62 0.96(2) no
C6 H63 0.96(2) no
O3 C7 1.418(8) yes
C7 C8 1.463(9) yes
C7 C9 1.461(9) yes
C7 H71 0.96(2) no
C8 H81 0.96(2) no
C8 H82 0.96(3) no
C8 H83 0.96(3) no
C9 H91 0.96(2) no
C9 H92 0.96(3) no
C9 H93 0.96(3) no
S1 O4 1.491(7) yes
S1 O5 1.481(7) yes
S1 C10 1.648(7) yes
S1 C11 1.791(7) yes
O4 LI20 1.912(8) yes
O5 LI80 1.848(8) yes
C10 SI1 1.802(6) yes
C11 C12 1.374(8) yes
C11 C16 1.377(8) yes
C12 C13 1.375(8) yes
C12 H121 0.96(1) no
C13 C14 1.375(8) yes
C13 H131 0.96(1) no
C14 C15 1.373(8) yes
C14 H141 0.96(1) no
C15 C16 1.375(8) yes
C15 H151 0.96(1) no
C16 H161 0.96(1) no
SI1 C17 1.867(8) yes
SI1 C18 1.859(8) yes
SI1 C19 1.856(8) yes
C17 H171 0.96(2) no
C17 H172 0.96(2) no
C17 H173 0.96(2) no
C18 H181 0.96(2) no
C18 H182 0.96(2) no
C18 H183 0.96(2) no
C19 H191 0.96(1) no
C19 H192 0.96(2) no
C19 H193 0.96(2) no
LI20 O25 1.881(8) yes
TI21 O21 1.844(6) yes
TI21 O22 1.798(6) yes
TI21 O23 1.845(7) yes
TI21 S21 2.744(4) yes
TI21 O24 2.334(9) yes
TI21 C30 2.036(7) yes
O21 C21 1.437(8) yes
O21 LI40 2.037(8) yes
C21 C22 1.464(8) yes
C21 C23 1.466(8) yes
C21 H211 0.96(1) no
C22 H221 0.96(1) no
C22 H222 0.96(2) no
C22 H223 0.96(2) no
C23 H231 0.96(1) no
C23 H232 0.96(2) no
C23 H233 0.96(2) no
O22 C24 1.427(8) yes
C24 C25 1.454(9) yes
C24 C26 1.465(8) yes
C24 H241 0.96(2) no
C25 H251 0.96(2) no
C25 H252 0.96(3) no
C25 H253 0.96(2) no
C26 H261 0.96(2) no
C26 H262 0.96(2) no
C26 H263 0.96(2) no
O23 C27 1.428(8) yes
C27 C28 1.456(8) yes
C27 C29 1.455(9) yes
C27 H271 0.96(2) no
C28 H281 0.96(2) no
C28 H282 0.96(3) no
C28 H283 0.96(2) no
C29 H291 0.96(2) no
C29 H292 0.96(2) no
C29 H293 0.96(3) no
S21 O24 1.494(7) yes
S21 O25 1.477(6) yes
S21 C30 1.637(7) yes
S21 C31 1.786(7) yes
O24 LI40 2.049(8) yes
C30 SI21 1.794(7) yes
C31 C32 1.379(8) yes
C31 C36 1.373(8) yes
C32 C33 1.378(8) yes
C32 H321 0.96(1) no
C33 C34 1.376(8) yes
C33 H331 0.96(1) no
C34 C35 1.377(8) yes
C34 H341 0.96(1) no
C35 C36 1.377(8) yes
C35 H351 0.96(1) no
C36 H361 0.96(1) no
SI21 C37 1.866(8) yes
SI21 C38 1.862(8) yes
SI21 C39 1.863(8) yes
C37 H371 0.96(2) no
C37 H372 0.96(2) no
C37 H373 0.96(2) no
C38 H381 0.96(2) no
C38 H382 0.96(2) no
C38 H383 0.96(2) no
C39 H391 0.96(2) no
C39 H392 0.96(2) no
C39 H393 0.96(2) no
LI40 O45 1.854(7) yes
TI41 O41 1.854(6) yes
TI41 O42 1.809(6) yes
TI41 O43 1.824(7) yes
TI41 S41 2.746(4) yes
TI41 O44 2.311(9) yes
TI41 C50 2.048(7) yes
O41 C41 1.429(8) yes
O41 LI60 1.997(8) yes
C41 C42 1.467(8) yes
C41 C43 1.472(8) yes
C41 H411 0.96(1) no
C42 H421 0.96(1) no
C42 H422 0.96(2) no
C42 H423 0.96(2) no
C43 H431 0.96(1) no
C43 H432 0.96(2) no
C43 H433 0.96(2) no
O42 C44 1.418(8) yes
C44 C45 1.451(9) yes
C44 C46 1.455(9) yes
C44 H441 0.96(2) no
C45 H451 0.96(2) no
C45 H452 0.96(3) no
C45 H453 0.96(3) no
C46 H461 0.96(2) no
C46 H462 0.96(3) no
C46 H463 0.96(3) no
O43 C47 1.425(8) yes
C47 C48 1.460(9) yes
C47 C49 1.464(9) yes
C47 H471 0.96(2) no
C48 H481 0.96(2) no
C48 H482 0.96(2) no
C48 H483 0.96(2) no
C49 H491 0.96(2) no
C49 H492 0.96(2) no
C49 H493 0.96(2) no
S41 O44 1.474(7) yes
S41 O45 1.459(6) yes
S41 C50 1.634(7) yes
S41 C51 1.798(7) yes
O44 LI60 1.914(8) yes
C50 SI41 1.801(7) yes
C51 C52 1.379(8) yes
C51 C56 1.376(8) yes
C52 C53 1.378(8) yes
C52 H521 0.96(1) no
C53 C54 1.370(8) yes
C53 H531 0.96(1) no
C54 C55 1.376(8) yes
C54 H541 0.96(1) no
C55 C56 1.375(8) yes
C55 H551 0.96(1) no
C56 H561 0.96(1) no
SI41 C57 1.863(8) yes
SI41 C58 1.861(8) yes
SI41 C59 1.862(8) yes
C57 H571 0.96(2) no
C57 H572 0.96(2) no
C57 H573 0.96(2) no
C58 H581 0.96(2) no
C58 H582 0.96(2) no
C58 H583 0.96(2) no
C59 H591 0.96(2) no
C59 H592 0.96(2) no
C59 H593 0.96(2) no
LI60 O65 1.874(8) yes
TI61 O61 1.842(6) yes
TI61 O62 1.801(7) yes
TI61 O63 1.848(7) yes
TI61 S61 2.731(4) yes
TI61 O64 2.32(1) yes
TI61 C70 2.041(7) yes
O61 C61 1.427(8) yes
O61 LI80 2.030(8) yes
C61 C62 1.463(9) yes
C61 C63 1.461(9) yes
C61 H611 0.96(1) no
C62 H621 0.96(2) no
C62 H622 0.96(2) no
C62 H623 0.96(2) no
C63 H631 0.96(2) no
C63 H632 0.96(2) no
C63 H633 0.96(2) no
O62 C64 1.415(8) yes
C64 C65 1.458(8) yes
C64 C66 1.463(8) yes
C64 H641 0.96(2) no
C65 H651 0.96(2) no
C65 H652 0.96(2) no
C65 H653 0.96(2) no
C66 H661 0.96(2) no
C66 H662 0.96(2) no
C66 H663 0.96(2) no
O63 C67 1.430(8) yes
C67 C68 1.458(8) yes
C67 C69 1.467(9) yes
C67 H671 0.96(1) no
C68 H681 0.96(1) no
C68 H682 0.96(2) no
C68 H683 0.96(2) no
C69 H691 0.96(1) no
C69 H692 0.96(2) no
C69 H693 0.96(2) no
S61 O64 1.486(7) yes
S61 O65 1.472(6) yes
S61 C70 1.621(7) yes
S61 C71 1.784(7) yes
O64 LI80 2.047(8) yes
C70 SI61 1.795(7) yes
C71 C72 1.376(8) yes
C71 C76 1.377(8) yes
C72 C73 1.375(8) yes
C72 H721 0.96(1) no
C73 C74 1.372(8) yes
C73 H731 0.96(1) no
C74 C75 1.372(8) yes
C74 H741 0.96(1) no
C75 C76 1.373(8) yes
C75 H751 0.96(1) no
C76 H761 0.96(1) no
SI61 C77 1.860(8) yes
SI61 C78 1.856(8) yes
SI61 C79 1.857(8) yes
C77 H771 0.96(2) no
C77 H772 0.96(2) no
C77 H773 0.96(2) no
C78 H781 0.96(2) no
C78 H782 0.96(2) no
C78 H783 0.96(2) no
C79 H791 0.96(2) no
C79 H792 0.96(2) no
C79 H793 0.96(2) no
C81 C82 1.450(9) yes
C81 H811 0.96(4) no
C81 H812 0.96(4) no
C81 H813 0.96(5) no
C82 C83 1.450(9) yes
C82 H821 0.96(3) no
C82 H822 0.96(3) no
C83 C84 1.451(9) yes
C83 H831 0.96(4) no
C83 H832 0.96(4) no
C84 C85 1.451(9) yes
C84 H841 0.96(4) no
C84 H842 0.96(4) no
C85 C86 1.451(9) yes
C85 H851 0.96(4) no
C85 H852 0.96(4) no
C86 H861 0.96(3) no
C86 H862 0.96(5) no
C86 H863 0.96(4) no
C91 C92 1.450(9) yes
C91 H911 0.96(4) no
C91 H912 0.96(5) no
C91 H913 0.96(6) no
C92 C93 1.447(9) yes
C92 H921 0.96(5) no
C92 H922 0.96(5) no
C93 C94 1.451(9) yes
C93 H931 0.96(4) no
C93 H932 0.96(4) no
C94 C95 1.448(9) yes
C94 H941 0.96(4) no
C94 H942 0.96(5) no
C95 C96 1.449(9) yes
C95 H951 0.96(5) no
C95 H952 0.96(5) no
C96 H961 0.96(4) no
C96 H962 0.96(5) no
C96 H963 0.96(6) no
C101 C102 1.445(9) yes
C101 H1011 0.96(4) no
C101 H1012 0.96(5) no
C101 H1013 0.96(5) no
C102 C103 1.454(9) yes
C102 H1021 0.96(4) no
C102 H1022 0.96(4) no
C103 C104 1.449(9) yes
C103 H1031 0.96(4) no
C103 H1032 0.96(4) no
C104 C105 1.451(9) yes
C104 H1041 0.96(4) no
C104 H1042 0.96(5) no
C105 C106 1.452(9) yes
C105 H1051 0.96(5) no
C105 H1052 0.96(5) no
C106 H1061 0.96(4) no
C106 H1062 0.96(5) no
C106 H1063 0.96(6) no
